data_7235815
loop_
_publ_author_name
'Klap\"otke, Thomas M.'
'Schmid, Philipp. C.'
'Schnell, Simon'
'Stierstorfer, J\"org'

_publ_section_title
;
 Thermal stabilization of energetic materials by the aromatic
 nitrogen-rich
 4,4&#x2032;,5,5&#x2032;-tetraamino-3,3&#x2032;-bi-1,2,4-triazolium cation
;
_journal_issue 6
_journal_name_full 'Journal of Materials Chemistry A'
_journal_page_first 2658
_journal_paper_doi 10.1039/C4TA05964F
_journal_volume 3
_journal_year 2015
_chemical_formula_moiety 'C4 H8 N10, C4 H10 N10, 2(C H N6 O2), 4(H2 O)'
_chemical_formula_sum 'C10 H28 N32 O8'
_chemical_formula_weight 724.64
_chemical_name_common
;
5,5-bis(3,4-diaminotriazolium) 5-nitrimino-1H-tetrazolate
 5,5-bis(3,4-diaminotriazole) hydrate
;
_chemical_name_systematic
;
5,5-bis(3,4-diaminotriazolium) 5-nitrimino-1H-tetrazolate
 5,5-bis(3,4-diaminotriazole) hydrate
;
_space_group_IT_number 2
_space_group_name_Hall '-P 1'
_space_group_name_H-M_alt 'P -1'
_symmetry_cell_setting triclinic
_symmetry_Int_Tables_number 2
_symmetry_space_group_name_Hall '-P 1'
_symmetry_space_group_name_H-M 'P -1'
_atom_sites_solution_hydrogens difmap
_atom_sites_solution_primary direct
_atom_sites_solution_secondary difmap
_audit_creation_date
;
'Thu Jul 10 16:04:57 2014'
;
_audit_creation_method
;
CrysAlisPro, Oxford Diffraction Ltd.,
Version 1.171.35.11 (release 16-05-2011 CrysAlis171 .NET)
(compiled May 16 2011,17:55:39)
;
_audit_update_record
;
2014-10-14 deposited with the CCDC.
2014-12-17 downloaded from the CCDC.
;
_cell_angle_alpha 109.650(7)
_cell_angle_beta 96.080(6)
_cell_angle_gamma 116.486(8)
_cell_formula_units_Z 1
_cell_length_a 9.2750(7)
_cell_length_b 9.5253(8)
_cell_length_c 9.8392(8)
_cell_measurement_reflns_used 2273
_cell_measurement_temperature 173(2)
_cell_measurement_theta_max 32.1710
_cell_measurement_theta_min 4.5420
_cell_volume 698.14(13)
_computing_cell_refinement
;
CrysAlisPro, Agilent Technologies,
Version 1.171.35.11 (release 16-05-2011 CrysAlis171 .NET)
(compiled May 16 2011,17:55:39)
;
_computing_data_collection
;
CrysAlisPro, Agilent Technologies,
Version 1.171.35.11 (release 16-05-2011 CrysAlis171 .NET)
(compiled May 16 2011,17:55:39)
;
_computing_data_reduction
;
CrysAlisPro, Agilent Technologies,
Version 1.171.35.11 (release 16-05-2011 CrysAlis171 .NET)
(compiled May 16 2011,17:55:39)
;
_computing_molecular_graphics
;
'ORTEP (M. N. Burnett, C. K. Johnson, ORTEP-III: Oak Ridge Thermal Ellipsoid
# Plot Program for Crystal Structure Illustrations, Oak Ridge National
# Laboratory Report ORNL-6895, 1996). Windows version (L. J. Farrugia, Univ.
# Glasgow) used --- SCHAKAL (E. Keller, University of  Freiburg (Breisgau),
# Germany, 1995)'
;
_computing_publication_material
;PLATON (A. L. Spek, Acta Crystallogr, Sect. A, 1990, 46, C34, 1995 version).
# --- T.B.Cohen, Pure Appl. Chem. 1996,68,2339-2359 (atomic masses).
;
_computing_structure_refinement 'SHELXL-97 (Sheldrick, 1997)'
_computing_structure_solution SIR-92
_diffrn_ambient_temperature 173
_diffrn_detector_area_resol_mean 15.9809
_diffrn_measured_fraction_theta_full 0.995
_diffrn_measured_fraction_theta_max 0.995
_diffrn_measurement_device 'CCD camera on \k-goniostat'
_diffrn_measurement_device_type 'Xcalibur, Sapphire3'
_diffrn_measurement_method '\w scans'
_diffrn_orient_matrix_UB_11 -0.0033257000
_diffrn_orient_matrix_UB_12 -0.0623167000
_diffrn_orient_matrix_UB_13 0.0256559000
_diffrn_orient_matrix_UB_21 -0.0794689000
_diffrn_orient_matrix_UB_22 -0.0634973000
_diffrn_orient_matrix_UB_23 -0.0556611000
_diffrn_orient_matrix_UB_31 0.0414132000
_diffrn_orient_matrix_UB_32 -0.0241831000
_diffrn_orient_matrix_UB_33 -0.0519401000
_diffrn_radiation_collimation 0.5
_diffrn_radiation_monochromator graphite
_diffrn_radiation_source 'Enhance (Mo) X-ray Source'
_diffrn_radiation_type 'Mo K\a'
_diffrn_radiation_wavelength 0.71073
_diffrn_reflns_av_R_equivalents 0.0188
_diffrn_reflns_av_sigmaI/netI 0.0303
_diffrn_reflns_limit_h_max 11
_diffrn_reflns_limit_h_min -11
_diffrn_reflns_limit_k_max 11
_diffrn_reflns_limit_k_min -11
_diffrn_reflns_limit_l_max 12
_diffrn_reflns_limit_l_min -11
_diffrn_reflns_number 5502
_diffrn_reflns_theta_full 26.49
_diffrn_reflns_theta_max 26.49
_diffrn_reflns_theta_min 4.20
_diffrn_source_current 40
_diffrn_source_type 'Spellman generator'
_diffrn_source_voltage 50
_exptl_absorpt_coefficient_mu 0.146
_exptl_absorpt_correction_T_max 0.9500
_exptl_absorpt_correction_T_min 0.9300
_exptl_absorpt_correction_type multi-scan
_exptl_absorpt_process_details
;
CrysAlisPro, Agilent Technologies,
Version 1.171.35.11 (release 16-05-2011 CrysAlis171 .NET)
(compiled May 16 2011,17:55:39)
Empirical absorption correction using spherical harmonics,
 implemented in SCALE3 ABSPACK scaling algorithm.
;
_exptl_crystal_colour colorless
_exptl_crystal_density_diffrn 1.724
_exptl_crystal_density_method 'not measured'
_exptl_crystal_description block
_exptl_crystal_F_000 376
_exptl_crystal_size_max 0.40
_exptl_crystal_size_mid 0.40
_exptl_crystal_size_min 0.38
_refine_diff_density_max 0.301
_refine_diff_density_min -0.237
_refine_diff_density_rms 0.044
_refine_ls_extinction_method none
_refine_ls_goodness_of_fit_ref 1.024
_refine_ls_hydrogen_treatment refall
_refine_ls_matrix_type full
_refine_ls_number_parameters 282
_refine_ls_number_reflns 2872
_refine_ls_number_restraints 0
_refine_ls_restrained_S_all 1.024
_refine_ls_R_factor_all 0.0423
_refine_ls_R_factor_gt 0.0328
_refine_ls_shift/su_max 0.000
_refine_ls_shift/su_mean 0.000
_refine_ls_structure_factor_coef Fsqd
_refine_ls_weighting_details 'calc w=1/[\s^2^(Fo^2^)+(0.0447P)^2^+0.1560P] where P=(Fo^2^+2Fc^2^)/3'
_refine_ls_weighting_scheme calc
_refine_ls_wR_factor_gt 0.0805
_refine_ls_wR_factor_ref 0.0874
_reflns_number_gt 2371
_reflns_number_total 2872
_reflns_threshold_expression >2sigma(I)
_cod_data_source_file c4ta05964f2.cif
_cod_data_source_block jx226
_cod_database_code 7235815

loop_
_symmetry_equiv_pos_as_xyz
'x, y, z'
'-x, -y, -z'

loop_
_atom_site_label
_atom_site_type_symbol
_atom_site_fract_x
_atom_site_fract_y
_atom_site_fract_z
_atom_site_U_iso_or_equiv
_atom_site_adp_type
_atom_site_occupancy
_atom_site_symmetry_multiplicity
_atom_site_calc_flag
N8 N 0.17755(14) 0.61323(15) 0.30003(13) 0.0173(3) Uani 1 1 d
N7 N 0.04341(14) 0.58883(15) 0.36074(13) 0.0178(3) Uani 1 1 d
N9 N 0.19583(14) 0.50492(15) 0.46158(13) 0.0158(3) Uani 1 1 d
N10 N 0.41259(15) 0.57316(17) 0.34393(15) 0.0202(3) Uani 1 1 d
N11 N 0.26168(16) 0.44186(19) 0.54655(16) 0.0205(3) Uani 1 1 d
C2 C 0.26639(17) 0.56200(17) 0.36284(15) 0.0156(3) Uani 1 1 d
C5 C 0.05682(17) 0.52399(17) 0.45593(15) 0.0160(3) Uani 1 1 d
C3 C 0.36353(17) 0.09937(17) 0.29633(15) 0.0167(3) Uani 1 1 d
N12 N 0.50635(15) 0.11299(16) 0.26899(14) 0.0187(3) Uani 1 1 d
C4 C 0.48465(17) 0.02628(18) 0.44143(15) 0.0170(3) Uani 1 1 d
N16 N 0.20966(16) 0.0151(2) 0.46379(16) 0.0228(3) Uani 1 1 d
N15 N 0.26093(16) 0.13645(17) 0.23495(15) 0.0206(3) Uani 1 1 d
N14 N 0.34574(14) 0.04083(15) 0.40473(13) 0.0165(3) Uani 1 1 d
N13 N 0.58393(15) 0.06771(16) 0.36034(14) 0.0198(3) Uani 1 1 d
O1 O 0.44282(14) 0.28274(17) 0.04278(14) 0.0338(3) Uani 1 1 d
O2 O 0.60519(14) 0.33122(16) -0.09921(13) 0.0318(3) Uani 1 1 d
N1 N 0.86596(14) 0.29739(15) -0.06794(14) 0.0180(3) Uani 1 1 d
N2 N 1.00339(15) 0.28030(16) -0.06228(14) 0.0211(3) Uani 1 1 d
N3 N 1.01644(16) 0.22663(16) 0.04086(14) 0.0233(3) Uani 1 1 d
N4 N 0.88984(15) 0.20712(16) 0.10346(14) 0.0223(3) Uani 1 1 d
N5 N 0.65960(15) 0.24763(17) 0.07813(14) 0.0219(3) Uani 1 1 d
N6 N 0.56931(15) 0.28851(16) 0.00385(14) 0.0222(3) Uani 1 1 d
C1 C 0.79795(17) 0.25266(18) 0.03546(16) 0.0177(3) Uani 1 1 d
O3 O 0.96672(14) 0.09840(17) 0.31391(13) 0.0258(3) Uani 1 1 d
O4 O 0.75223(16) 0.72408(16) 0.22265(14) 0.0307(3) Uani 1 1 d
H20B H 0.266(2) 0.495(2) 0.641(2) 0.029(5) Uiso 1 1 d
H16B H 0.433(2) 0.584(2) 0.262(2) 0.031(5) Uiso 1 1 d
H13B H 0.287(2) 0.172(2) 0.164(2) 0.029(5) Uiso 1 1 d
H12B H 0.249(2) 0.093(2) 0.558(2) 0.032(5) Uiso 1 1 d
H20A H 0.183(2) 0.327(3) 0.512(2) 0.036(5) Uiso 1 1 d
H13A H 0.168(2) 0.118(2) 0.262(2) 0.030(5) Uiso 1 1 d
H12A H 0.164(2) -0.093(3) 0.462(2) 0.033(5) Uiso 1 1 d
H16A H 0.451(2) 0.518(2) 0.380(2) 0.030(5) Uiso 1 1 d
H3B H 0.918(3) 0.122(3) 0.249(3) 0.050(6) Uiso 1 1 d
H4A H 0.826(3) 0.706(3) 0.186(3) 0.052(6) Uiso 1 1 d
H3A H 0.911(3) -0.008(3) 0.290(3) 0.056(7) Uiso 1 1 d
H4B H 0.684(3) 0.703(3) 0.143(3) 0.061(7) Uiso 1 1 d
H12 H 0.558(2) 0.155(2) 0.203(2) 0.025(4) Uiso 1 1 d
H1 H 0.830(3) 0.333(3) -0.144(2) 0.051(6) Uiso 1 1 d

loop_
_atom_site_aniso_label
_atom_site_aniso_U_11
_atom_site_aniso_U_22
_atom_site_aniso_U_33
_atom_site_aniso_U_23
_atom_site_aniso_U_13
_atom_site_aniso_U_12
N8 0.0191(6) 0.0234(6) 0.0175(6) 0.0126(5) 0.0097(5) 0.0136(5)
N7 0.0197(6) 0.0228(6) 0.0177(6) 0.0117(5) 0.0099(5) 0.0131(5)
N9 0.0176(6) 0.0201(6) 0.0168(6) 0.0119(5) 0.0076(5) 0.0118(5)
N10 0.0211(6) 0.0300(7) 0.0227(7) 0.0182(6) 0.0124(5) 0.0172(6)
N11 0.0244(7) 0.0283(7) 0.0204(7) 0.0163(6) 0.0087(5) 0.0178(6)
C2 0.0170(6) 0.0158(6) 0.0140(7) 0.0067(5) 0.0056(5) 0.0081(5)
C5 0.0182(7) 0.0173(7) 0.0150(7) 0.0074(6) 0.0061(6) 0.0105(6)
C3 0.0195(7) 0.0143(7) 0.0141(7) 0.0060(5) 0.0046(5) 0.0071(6)
N12 0.0194(6) 0.0247(6) 0.0179(6) 0.0146(5) 0.0085(5) 0.0115(5)
C4 0.0182(7) 0.0182(7) 0.0150(7) 0.0082(6) 0.0051(5) 0.0089(6)
N16 0.0236(7) 0.0336(8) 0.0259(8) 0.0203(7) 0.0162(6) 0.0188(6)
N15 0.0230(6) 0.0270(7) 0.0206(7) 0.0168(6) 0.0098(5) 0.0144(5)
N14 0.0180(6) 0.0205(6) 0.0168(6) 0.0122(5) 0.0083(5) 0.0107(5)
N13 0.0205(6) 0.0239(6) 0.0194(6) 0.0135(5) 0.0075(5) 0.0115(5)
O1 0.0289(6) 0.0553(8) 0.0422(7) 0.0349(6) 0.0244(6) 0.0282(6)
O2 0.0338(6) 0.0551(8) 0.0336(7) 0.0360(6) 0.0219(5) 0.0292(6)
N1 0.0192(6) 0.0205(6) 0.0188(6) 0.0115(5) 0.0079(5) 0.0109(5)
N2 0.0202(6) 0.0229(6) 0.0232(7) 0.0106(5) 0.0075(5) 0.0126(5)
N3 0.0248(6) 0.0259(7) 0.0228(7) 0.0124(6) 0.0077(5) 0.0144(5)
N4 0.0252(6) 0.0259(7) 0.0205(7) 0.0128(5) 0.0082(5) 0.0145(6)
N5 0.0225(6) 0.0312(7) 0.0229(7) 0.0192(6) 0.0114(5) 0.0159(6)
N6 0.0219(6) 0.0287(7) 0.0235(7) 0.0171(6) 0.0112(5) 0.0136(5)
C1 0.0212(7) 0.0171(7) 0.0145(7) 0.0083(6) 0.0063(6) 0.0084(6)
O3 0.0251(6) 0.0326(7) 0.0294(6) 0.0199(5) 0.0098(5) 0.0172(5)
O4 0.0281(6) 0.0436(7) 0.0277(7) 0.0172(6) 0.0127(5) 0.0218(6)

loop_
_atom_type_symbol
_atom_type_description
_atom_type_scat_dispersion_real
_atom_type_scat_dispersion_imag
_atom_type_scat_source
C C 0.0033 0.0016 'International Tables Vol C Tables 4.2.6.8 and 6.1.1.4'
N N 0.0061 0.0033 'International Tables Vol C Tables 4.2.6.8 and 6.1.1.4'
O O 0.0106 0.0060 'International Tables Vol C Tables 4.2.6.8 and 6.1.1.4'
H H 0.0000 0.0000 'International Tables Vol C Tables 4.2.6.8 and 6.1.1.4'

loop_
_geom_angle_atom_site_label_1
_geom_angle_atom_site_label_2
_geom_angle_atom_site_label_3
_geom_angle
_geom_angle_site_symmetry_3
C2 N8 N7 107.38(11) .
C5 N7 N8 106.92(11) .
C2 N9 C5 105.21(11) .
C2 N9 N11 123.50(11) .
C5 N9 N11 131.29(11) .
C2 N10 H16B 115.0(12) .
C2 N10 H16A 118.5(11) .
H16B N10 H16A 118.8(16) .
N9 N11 H20B 106.6(11) .
N9 N11 H20A 106.0(12) .
H20B N11 H20A 107.9(16) .
N8 C2 N10 127.23(13) .
N8 C2 N9 110.01(12) .
N10 C2 N9 122.62(13) .
N7 C5 N9 110.48(11) .
N7 C5 C5 126.08(15) 2_566
N9 C5 C5 123.43(15) 2_566
N15 C3 N12 128.46(13) .
N15 C3 N14 125.83(13) .
N12 C3 N14 105.71(12) .
C3 N12 N13 111.73(11) .
C3 N12 H12 127.9(10) .
N13 N12 H12 120.2(10) .
N13 C4 N14 111.71(12) .
N13 C4 C4 124.81(16) 2_656
N14 C4 C4 123.47(15) 2_656
N14 N16 H12B 108.7(12) .
N14 N16 H12A 107.0(11) .
H12B N16 H12A 109.0(17) .
C3 N15 H13B 116.2(11) .
C3 N15 H13A 118.6(11) .
H13B N15 H13A 125.0(16) .
C3 N14 C4 106.76(11) .
C3 N14 N16 121.18(11) .
C4 N14 N16 131.96(11) .
C4 N13 N12 104.07(11) .
C1 N1 N2 107.68(11) .
C1 N1 H1 131.9(11) .
N2 N1 H1 120.4(11) .
N3 N2 N1 107.26(11) .
N2 N3 N4 110.27(11) .
C1 N4 N3 106.34(11) .
N6 N5 C1 117.01(11) .
O2 N6 O1 120.56(12) .
O2 N6 N5 122.76(12) .
O1 N6 N5 116.68(11) .
N4 C1 N1 108.46(12) .
N4 C1 N5 119.34(12) .
N1 C1 N5 132.21(13) .
H3B O3 H3A 109(2) .
H4A O4 H4B 100(2) .

loop_
_geom_bond_atom_site_label_1
_geom_bond_atom_site_label_2
_geom_bond_distance
_geom_bond_site_symmetry_2
N8 C2 1.3238(18) .
N8 N7 1.3970(15) .
N7 C5 1.3065(17) .
N9 C2 1.3566(17) .
N9 C5 1.3781(17) .
N9 N11 1.4105(15) .
N10 C2 1.3501(18) .
N10 H16B 0.874(19) .
N10 H16A 0.887(18) .
N11 H20B 0.89(2) .
N11 H20A 0.91(2) .
C5 C5 1.450(3) 2_566
C3 N15 1.3101(19) .
C3 N12 1.3377(18) .
C3 N14 1.3532(17) .
N12 N13 1.3828(16) .
N12 H12 0.940(17) .
C4 N13 1.2975(18) .
C4 N14 1.3797(18) .
C4 C4 1.451(3) 2_656
N16 N14 1.4022(16) .
N16 H12B 0.88(2) .
N16 H12A 0.910(19) .
N15 H13B 0.883(18) .
N15 H13A 0.889(19) .
O1 N6 1.2562(15) .
O2 N6 1.2380(15) .
N1 C1 1.3425(18) .
N1 N2 1.3530(17) .
N1 H1 1.01(2) .
N2 N3 1.2977(17) .
N3 N4 1.3521(17) .
N4 C1 1.3290(19) .
N5 N6 1.3190(17) .
N5 C1 1.3776(18) .
O3 H3B 0.89(2) .
O3 H3A 0.83(2) .
O4 H4A 0.86(2) .
O4 H4B 0.86(3) .

loop_
_geom_hbond_atom_site_label_D
_geom_hbond_atom_site_label_H
_geom_hbond_atom_site_label_A
_geom_hbond_distance_DH
_geom_hbond_distance_HA
_geom_hbond_distance_DA
_geom_hbond_angle_DHA
_geom_hbond_site_symmetry_A
N10 H16B O2 0.874(19) 2.087(19) 2.8599(17) 147.1(16) 2_665
N15 H13B O1 0.883(18) 2.117(18) 2.9519(17) 157.4(16) .
N16 H12B O4 0.88(2) 2.27(2) 3.106(2) 158.0(16) 2_666
N11 H20A O3 0.91(2) 2.23(2) 3.013(2) 143.6(16) 1_455
N15 H13A O3 0.889(19) 1.933(19) 2.8174(17) 173.0(16) 1_455
N16 H12A N7 0.910(19) 2.48(2) 3.3476(19) 159.3(16) 1_545
N16 H12A O3 0.910(19) 2.634(18) 3.0659(16) 109.9(13) 2_656
N10 H16A N11 0.887(18) 2.505(18) 3.1795(18) 133.2(14) 2_666
O3 H3B N4 0.89(2) 1.91(2) 2.7671(17) 160.4(19) .
O3 H3B N3 0.89(2) 2.64(2) 3.2999(16) 131.9(17) .
O4 H4A N2 0.86(2) 2.08(2) 2.9029(17) 159(2) 2_765
O3 H3A O4 0.83(2) 2.10(3) 2.9358(18) 175(2) 1_545
O4 H4B O1 0.86(3) 2.14(3) 2.9796(18) 166(2) 2_665
O4 H4B O2 0.86(3) 2.53(2) 3.1467(17) 130.1(19) 2_665
O4 H4B N6 0.86(3) 2.67(3) 3.4595(18) 153(2) 2_665
N12 H12 N5 0.940(17) 1.845(18) 2.7840(16) 176.9(15) .
N12 H12 N6 0.940(17) 2.660(18) 3.5110(16) 150.9(13) .
N1 H1 N8 1.01(2) 1.77(2) 2.7425(17) 159.9(18) 2_665
N1 H1 N7 1.01(2) 2.70(2) 3.4613(16) 132.5(14) 2_665

loop_
_geom_torsion_atom_site_label_1
_geom_torsion_atom_site_label_2
_geom_torsion_atom_site_label_3
_geom_torsion_atom_site_label_4
_geom_torsion
_geom_torsion_site_symmetry_1
_geom_torsion_site_symmetry_4
C2 N8 N7 C5 -0.26(15) . .
N7 N8 C2 N10 -175.48(13) . .
N7 N8 C2 N9 0.13(15) . .
C5 N9 C2 N8 0.04(15) . .
N11 N9 C2 N8 -179.95(12) . .
C5 N9 C2 N10 175.90(13) . .
N11 N9 C2 N10 -4.1(2) . .
N8 N7 C5 N9 0.29(15) . .
N8 N7 C5 C5 -179.23(17) . 2_566
C2 N9 C5 N7 -0.21(15) . .
N11 N9 C5 N7 179.78(13) . .
C2 N9 C5 C5 179.32(16) . 2_566
N11 N9 C5 C5 -0.7(3) . 2_566
N15 C3 N12 N13 177.70(14) . .
N14 C3 N12 N13 -1.30(15) . .
N15 C3 N14 C4 -177.34(14) . .
N12 C3 N14 C4 1.69(15) . .
N15 C3 N14 N16 -0.5(2) . .
N12 C3 N14 N16 178.53(12) . .
N13 C4 N14 C3 -1.60(16) . .
C4 C4 N14 C3 177.42(17) 2_656 .
N13 C4 N14 N16 -177.97(14) . .
C4 C4 N14 N16 1.0(3) 2_656 .
N14 C4 N13 N12 0.79(15) . .
C4 C4 N13 N12 -178.22(17) 2_656 .
C3 N12 N13 C4 0.33(15) . .
C1 N1 N2 N3 0.18(15) . .
N1 N2 N3 N4 0.23(15) . .
N2 N3 N4 C1 -0.55(16) . .
C1 N5 N6 O2 -0.5(2) . .
C1 N5 N6 O1 179.63(13) . .
N3 N4 C1 N1 0.65(15) . .
N3 N4 C1 N5 -179.24(12) . .
N2 N1 C1 N4 -0.52(16) . .
N2 N1 C1 N5 179.35(15) . .
N6 N5 C1 N4 -177.82(13) . .
N6 N5 C1 N1 2.3(2) . .
